data_7126456
loop_
_publ_author_name
'Iniesta, Ester'
'Vidal-Ferran, Anton'

_publ_section_title
;
 Supramolecularly regulated copper-bisoxazoline catalysts for the
 efficient insertion of carbenoid species into hydroxyl bonds.
;
_journal_issue 47
_journal_name_full 'Chemical communications (Cambridge, England)'
_journal_page_first 6364
_journal_page_last 6367
_journal_paper_doi 10.1039/d0cc00224k
_journal_volume 56
_journal_year 2020
_chemical_formula_sum 'C24 H44 Cu F12 N2 Na O9 P2'
_chemical_formula_weight 881.08
_chemical_name_common '[Cu(NaPF6.L2)]PF6'
_chemical_name_systematic EI200
_space_group_IT_number 2
_space_group_name_Hall '-P 1'
_space_group_name_H-M_alt 'P -1'
_symmetry_cell_setting triclinic
_symmetry_space_group_name_H-M 'P -1'
_atom_sites_solution_hydrogens geom
_audit_creation_method SHELXL-2014/7
_audit_update_record
;
2019-03-04 deposited with the CCDC.	2020-04-29 downloaded from the CCDC.
;
_cell_angle_alpha 64.708(2)
_cell_angle_beta 87.283(2)
_cell_angle_gamma 73.184(2)
_cell_formula_units_Z 2
_cell_length_a 11.2430(9)
_cell_length_b 12.5262(10)
_cell_length_c 14.6345(10)
_cell_measurement_reflns_used 5000
_cell_measurement_temperature 100(2)
_cell_measurement_theta_max 28.16
_cell_measurement_theta_min 2.33
_cell_volume 1776.8(2)
_computing_cell_refinement 'Bruker APEX3 v2015.9-0'
_computing_data_collection 'Bruker APEX3 v2015.9-0'
_computing_data_reduction 'Bruker SAINT V8.35A'
_computing_molecular_graphics
;
 SHELXle: C.B. Huebschle, G.M. Sheldrick & B. Dittrich
 J.Appl.Cryst. (2011) 44, 1281-1284.
;
_computing_publication_material 'XCIF, SHELXL-2014/7 (Sheldrick, 2014)'
_computing_structure_refinement 'SHELXL-2014/7 (Sheldrick, 2014)'
_computing_structure_solution 'SHELXT V2014/4 (Sheldrick 2014)'
_diffrn_ambient_temperature 100(2)
_diffrn_detector_area_resol_mean 512
_diffrn_detector_type '4K CCD area detector APEX II'
_diffrn_measured_fraction_theta_full 0.977
_diffrn_measured_fraction_theta_max 0.946
_diffrn_measurement_device_type 'APEX DUO Kappa 4-axis goniometer'
_diffrn_measurement_method
;
 Fullsphere data collection, phi and omega scans
;
_diffrn_measurement_specimen_support 'magnetic support with MicroMount'
_diffrn_radiation_monochromator 'Quazar MX Multilayer Optics'
_diffrn_radiation_type MoK\a
_diffrn_radiation_wavelength 0.71073
_diffrn_reflns_av_R_equivalents 0.0579
_diffrn_reflns_av_unetI/netI 0.0669
_diffrn_reflns_Laue_measured_fraction_full 0.977
_diffrn_reflns_Laue_measured_fraction_max 0.946
_diffrn_reflns_limit_h_max 15
_diffrn_reflns_limit_h_min -8
_diffrn_reflns_limit_k_max 15
_diffrn_reflns_limit_k_min -16
_diffrn_reflns_limit_l_max 19
_diffrn_reflns_limit_l_min -19
_diffrn_reflns_number 16935
_diffrn_reflns_point_group_measured_fraction_full 0.977
_diffrn_reflns_point_group_measured_fraction_max 0.946
_diffrn_reflns_theta_full 25.242
_diffrn_reflns_theta_max 28.353
_diffrn_reflns_theta_min 1.545
_diffrn_source 'Microfocus source E025 IuS'
_diffrn_source_current 0.6
_diffrn_source_power 50
_diffrn_source_size '0.2 mm x 0.2 mm fine focus'
_diffrn_source_type 'Bruker APEX DUO'
_exptl_absorpt_coefficient_mu 0.829
_exptl_absorpt_correction_T_max 0.960
_exptl_absorpt_correction_T_min 0.738
_exptl_absorpt_correction_type multi-scan
_exptl_absorpt_process_details
; 
 SADABS Version 2008/1 Bruker-Nonius
 Blessing, Acta Cryst. (1995) A51 33-38
;
_exptl_crystal_colour white
_exptl_crystal_density_diffrn 1.647
_exptl_crystal_description PLATE
_exptl_crystal_F_000 904
_exptl_crystal_size_max 0.20
_exptl_crystal_size_mid 0.10
_exptl_crystal_size_min 0.05
_refine_diff_density_max 0.941
_refine_diff_density_min -0.804
_refine_diff_density_rms 0.098
_refine_ls_extinction_method none
_refine_ls_goodness_of_fit_ref 1.021
_refine_ls_hydrogen_treatment constr
_refine_ls_matrix_type full
_refine_ls_number_parameters 492
_refine_ls_number_reflns 8406
_refine_ls_number_restraints 111
_refine_ls_restrained_S_all 1.019
_refine_ls_R_factor_all 0.0736
_refine_ls_R_factor_gt 0.0500
_refine_ls_shift/su_max 0.001
_refine_ls_shift/su_mean 0.000
_refine_ls_structure_factor_coef Fsqd
_refine_ls_weighting_details 'w=1/[\s^2^(Fo^2^)+(0.0649P)^2^+1.0998P] where P=(Fo^2^+2Fc^2^)/3'
_refine_ls_weighting_scheme calc
_refine_ls_wR_factor_gt 0.1226
_refine_ls_wR_factor_ref 0.1377
_reflns_Friedel_coverage 0.000
_reflns_number_gt 6247
_reflns_number_total 8406
_reflns_threshold_expression 'I > 2\s(I)'
_cod_data_source_file d0cc00224k2.cif
_cod_data_source_block mo_EI200_0m
_cod_depositor_comments
;
The following automatic conversions were performed:

data item '_exptl_absorpt_correction_type' value 'Multi-scan' was
changed to 'multi-scan' in accordance with the
/home/data/users/saulius/crontab/automatic-downloads/rss-feeds/RSC/lib/dictionaries/cif_core.dic
dictionary named 'cif_core.dic' version 2.4.2 last updated on
2011-04-26.

data item '_symmetry_cell_setting' value 'Triclinic' was changed to
'triclinic' in accordance with the
/home/data/users/saulius/crontab/automatic-downloads/rss-feeds/RSC/lib/dictionaries/cif_core.dic
dictionary named 'cif_core.dic' version 2.4.2 last updated on
2011-04-26.

Automatic conversion script
Id: cif_fix_values 7556 2019-12-06 15:28:31Z antanas 

 Adding full bibliography for 7126454--7126456.cif.
;
_cod_original_sg_symbol_H-M P-1
_cod_database_code 7126456
_shelx_shelxl_version_number 2014/7
_shelx_space_group_comment
;
The symmetry employed for this shelxl refinement is uniquely defined
by the following loop, which should always be used as a source of
symmetry information in preference to the above space-group names.
They are only intended as comments.
;
_shelx_estimated_absorpt_t_min 0.852
_shelx_estimated_absorpt_t_max 0.960

loop_
_space_group_symop_operation_xyz
'x, y, z'
'-x, -y, -z'

loop_
_atom_site_label
_atom_site_type_symbol
_atom_site_fract_x
_atom_site_fract_y
_atom_site_fract_z
_atom_site_U_iso_or_equiv
_atom_site_adp_type
_atom_site_occupancy
_atom_site_site_symmetry_order
_atom_site_calc_flag
_atom_site_refinement_flags_posn
_atom_site_refinement_flags_adp
_atom_site_refinement_flags_occupancy
_atom_site_disorder_assembly
_atom_site_disorder_group
Cu1A Cu 0.24030(3) 0.68972(3) 0.70259(3) 0.02269(11) Uani 1 1 d . . . . .
Na1A Na 0.18263(10) 0.30178(11) 0.78219(8) 0.0230(2) Uani 1 1 d . . . . .
O1A O 0.4342(2) 0.7581(2) 0.45553(18) 0.0394(6) Uani 1 1 d . . . . .
O2A O 0.03833(18) 0.6137(2) 0.94593(15) 0.0257(4) Uani 1 1 d . . . . .
O3A O 0.08791(17) 0.5416(2) 0.73244(15) 0.0242(4) Uani 1 1 d . . . . .
O4A O 0.13988(17) 0.43322(17) 0.59911(14) 0.0199(4) Uani 1 1 d . . . . .
O5A O 0.30951(17) 0.20388(18) 0.68018(14) 0.0209(4) Uani 1 1 d . . . . .
O6A O 0.26677(18) 0.07606(19) 0.87701(14) 0.0249(4) Uani 1 1 d . . . . .
O7A O 0.16844(18) 0.2340(2) 0.96542(15) 0.0257(4) Uani 1 1 d . . . . .
O8A O 0.3596(2) 0.3225(3) 0.86848(17) 0.0433(6) Uani 1 1 d . . . . .
N1A N 0.2990(2) 0.7543(2) 0.57331(18) 0.0256(5) Uani 1 1 d . . . . .
N2A N 0.1710(2) 0.6611(2) 0.82747(17) 0.0218(5) Uani 1 1 d . . . . .
C1A C 0.3960(3) 0.6971(3) 0.5455(2) 0.0282(7) Uani 1 1 d . . . . .
C2A C 0.3528(3) 0.8844(4) 0.4155(3) 0.0426(9) Uani 1 1 d . . . . .
H2AA H 0.3149 0.9105 0.3467 0.051 Uiso 1 1 calc R U . . .
H2AB H 0.3996 0.9418 0.4120 0.051 Uiso 1 1 calc R U . . .
C3A C 0.2515(3) 0.8823(3) 0.4911(2) 0.0292(7) Uani 1 1 d . . . . .
C4A C 0.2451(3) 0.9750(3) 0.5338(3) 0.0352(7) Uani 1 1 d . . . . .
H4AA H 0.2194 1.0589 0.4788 0.053 Uiso 1 1 calc R U . . .
H4AB H 0.3274 0.9585 0.5653 0.053 Uiso 1 1 calc R U . . .
H4AC H 0.1844 0.9672 0.5848 0.053 Uiso 1 1 calc R U . . .
C5A C 0.1242(3) 0.8998(4) 0.4459(2) 0.0394(8) Uani 1 1 d . . . . .
H5AA H 0.0917 0.9845 0.3930 0.059 Uiso 1 1 calc R U . . .
H5AB H 0.0667 0.8847 0.4993 0.059 Uiso 1 1 calc R U . . .
H5AC H 0.1324 0.8413 0.4163 0.059 Uiso 1 1 calc R U . . .
C6A C 0.1944(3) 0.7142(3) 0.8974(2) 0.0247(6) Uani 1 1 d . . . . .
C7A C 0.3324(3) 0.6753(4) 0.9282(3) 0.0404(9) Uani 1 1 d . . . . .
H7AA H 0.3453 0.7048 0.9781 0.061 Uiso 1 1 calc R U . . .
H7AB H 0.3761 0.7110 0.8683 0.061 Uiso 1 1 calc R U . . .
H7AC H 0.3653 0.5849 0.9582 0.061 Uiso 1 1 calc R U . . .
C8A C 0.1373(4) 0.8536(3) 0.8434(3) 0.0399(8) Uani 1 1 d . . . . .
H8AA H 0.1472 0.8904 0.8887 0.060 Uiso 1 1 calc R U . . .
H8AB H 0.0484 0.8733 0.8248 0.060 Uiso 1 1 calc R U . . .
H8AC H 0.1795 0.8870 0.7821 0.060 Uiso 1 1 calc R U . . .
C9A C 0.1221(3) 0.6557(3) 0.9870(2) 0.0240(6) Uani 1 1 d . . . . .
H9AA H 0.1792 0.5854 1.0440 0.029 Uiso 1 1 calc R U . . .
H9AB H 0.0743 0.7172 1.0111 0.029 Uiso 1 1 calc R U . . .
C10A C 0.0827(2) 0.6142(3) 0.8594(2) 0.0214(6) Uani 1 1 d . . . . .
C11A C 0.0202(3) 0.5578(3) 0.8120(2) 0.0268(6) Uani 1 1 d . . . . .
H11A H 0.0152 0.4767 0.8638 0.032 Uiso 1 1 calc R U . . .
H11B H -0.0658 0.6121 0.7849 0.032 Uiso 1 1 calc R U . . .
C12A C 0.0117(3) 0.5897(3) 0.6396(2) 0.0240(6) Uani 1 1 d . . . . .
H12A H -0.0280 0.6799 0.6149 0.029 Uiso 1 1 calc R U . . .
H12B H -0.0548 0.5493 0.6504 0.029 Uiso 1 1 calc R U . . .
C13A C 0.0948(3) 0.5638(2) 0.5638(2) 0.0219(6) Uani 1 1 d . . . . .
H13A H 0.0475 0.6023 0.4965 0.026 Uiso 1 1 calc R U . . .
H13B H 0.1653 0.5983 0.5572 0.026 Uiso 1 1 calc R U . . .
C14A C 0.2331(2) 0.3972(3) 0.5394(2) 0.0221(6) Uani 1 1 d . . . . .
H14A H 0.3087 0.4191 0.5470 0.027 Uiso 1 1 calc R U . . .
H14B H 0.2015 0.4403 0.4668 0.027 Uiso 1 1 calc R U . . .
C15A C 0.2631(3) 0.2609(3) 0.5759(2) 0.0233(6) Uani 1 1 d . . . . .
H15A H 0.1874 0.2390 0.5685 0.028 Uiso 1 1 calc R U . . .
H15B H 0.3268 0.2321 0.5357 0.028 Uiso 1 1 calc R U . . .
C16A C 0.3342(3) 0.0734(3) 0.7232(2) 0.0259(6) Uani 1 1 d . . . . .
H16A H 0.4028 0.0371 0.6904 0.031 Uiso 1 1 calc R U . . .
H16B H 0.2590 0.0527 0.7125 0.031 Uiso 1 1 calc R U . . .
C17A C 0.3700(3) 0.0222(3) 0.8342(2) 0.0271(6) Uani 1 1 d . . . . .
H17A H 0.3890 -0.0690 0.8663 0.033 Uiso 1 1 calc R U . . .
H17B H 0.4448 0.0431 0.8452 0.033 Uiso 1 1 calc R U . . .
C18A C 0.2838(3) 0.0268(3) 0.9842(2) 0.0297(7) Uani 1 1 d . . . . .
H18A H 0.3653 0.0287 1.0052 0.036 Uiso 1 1 calc R U . . .
H18B H 0.2818 -0.0600 1.0157 0.036 Uiso 1 1 calc R U . . .
C19A C 0.1785(3) 0.1061(3) 1.0168(2) 0.0292(7) Uani 1 1 d . . . . .
H19A H 0.0990 0.0939 1.0038 0.035 Uiso 1 1 calc R U . . .
H19B H 0.1922 0.0787 1.0908 0.035 Uiso 1 1 calc R U . . .
C20A C 0.2388(3) 0.2811(4) 1.0100(3) 0.0368(8) Uani 1 1 d . . . . .
H20A H 0.2457 0.2337 1.0847 0.044 Uiso 1 1 calc R U . . .
H20B H 0.1927 0.3684 0.9933 0.044 Uiso 1 1 calc R U . . .
C21A C 0.3664(3) 0.2747(4) 0.9760(3) 0.0398(8) Uani 1 1 d . . . . .
H21A H 0.4033 0.3235 0.9981 0.048 Uiso 1 1 calc R U . . .
H21B H 0.4203 0.1878 1.0067 0.048 Uiso 1 1 calc R U . . .
O9A O 0.4103(5) 0.5051(5) 0.6743(4) 0.0441(13) Uani 0.670(7) 1 d D U P A 1
C22A C 0.4797(6) 0.3384(6) 0.8413(4) 0.0356(14) Uani 0.670(7) 1 d D U P A 1
H22A H 0.5462 0.2599 0.8790 0.043 Uiso 0.670(7) 1 calc R U P A 1
H22B H 0.4934 0.4026 0.8584 0.043 Uiso 0.670(7) 1 calc R U P A 1
C23A C 0.4831(4) 0.3763(5) 0.7305(4) 0.0403(13) Uani 0.670(7) 1 d D U P A 1
H23A H 0.5705 0.3652 0.7128 0.048 Uiso 0.670(7) 1 calc R U P A 1
H23B H 0.4489 0.3233 0.7116 0.048 Uiso 0.670(7) 1 calc R U P A 1
O9' O 0.4167(10) 0.5235(8) 0.7068(7) 0.033(2) Uani 0.330(7) 1 d D U P A 2
C22' C 0.4769(13) 0.3101(10) 0.8177(10) 0.034(2) Uani 0.330(7) 1 d D U P A 2
H22C H 0.4655 0.3003 0.7553 0.040 Uiso 0.330(7) 1 calc R U P A 2
H22D H 0.5455 0.2390 0.8636 0.040 Uiso 0.330(7) 1 calc R U P A 2
C23' C 0.5012(9) 0.4293(9) 0.7936(8) 0.036(2) Uani 0.330(7) 1 d D U P A 2
H23C H 0.4867 0.4497 0.8523 0.043 Uiso 0.330(7) 1 calc R U P A 2
H23D H 0.5887 0.4237 0.7777 0.043 Uiso 0.330(7) 1 calc R U P A 2
C25A C 0.4726(3) 0.5682(3) 0.6039(3) 0.0453(9) Uani 1 1 d . . . . .
H25A H 0.4988 0.5286 0.5575 0.054 Uiso 1 1 calc R U . A 1
H25B H 0.5486 0.5671 0.6363 0.054 Uiso 1 1 calc R U . A 1
P1B P -0.12123(7) 0.23757(7) 0.78010(6) 0.02446(17) Uani 1 1 d . . . . .
F1B F -0.03102(16) 0.30922(18) 0.79510(14) 0.0338(4) Uani 1 1 d . . . . .
F2B F -0.0537(2) 0.1196(2) 0.88010(19) 0.0665(8) Uani 1 1 d . . . . .
F3B F -0.2103(2) 0.1667(2) 0.76533(16) 0.0478(5) Uani 1 1 d . . . . .
F4B F -0.1868(2) 0.3544(2) 0.68003(16) 0.0565(6) Uani 1 1 d . . . . .
F5B F -0.21839(19) 0.2841(2) 0.84628(18) 0.0537(6) Uani 1 1 d . . . . .
F6B F -0.0204(2) 0.1901(3) 0.7153(2) 0.0650(8) Uani 1 1 d . . . . .
P1C P 0.63701(7) 0.74423(8) 0.72338(6) 0.02653(18) Uani 1 1 d . . . . .
F1C F 0.52470(17) 0.6867(2) 0.73750(15) 0.0447(5) Uani 1 1 d . . . . .
F2C F 0.56947(18) 0.8535(2) 0.61713(15) 0.0498(6) Uani 1 1 d . . . . .
F3C F 0.75024(18) 0.80153(19) 0.70939(16) 0.0434(5) Uani 1 1 d . . . . .
F4C F 0.70507(16) 0.63495(17) 0.82930(13) 0.0315(4) Uani 1 1 d . . . . .
F5C F 0.5677(2) 0.8249(2) 0.78113(17) 0.0502(6) Uani 1 1 d . . . . .
F6C F 0.70691(17) 0.6634(2) 0.66635(15) 0.0398(5) Uani 1 1 d . . . . .

loop_
_atom_site_aniso_label
_atom_site_aniso_U_11
_atom_site_aniso_U_22
_atom_site_aniso_U_33
_atom_site_aniso_U_23
_atom_site_aniso_U_13
_atom_site_aniso_U_12
Cu1A 0.02326(17) 0.0307(2) 0.01801(17) -0.01173(15) 0.00436(12) -0.01207(14)
Na1A 0.0257(5) 0.0239(6) 0.0174(5) -0.0095(5) 0.0000(4) -0.0032(4)
O1A 0.0490(14) 0.0502(16) 0.0364(13) -0.0281(12) 0.0240(11) -0.0279(12)
O2A 0.0307(10) 0.0329(12) 0.0263(10) -0.0204(10) 0.0121(8) -0.0171(9)
O3A 0.0192(9) 0.0380(12) 0.0238(10) -0.0204(9) 0.0028(7) -0.0096(8)
O4A 0.0243(9) 0.0170(10) 0.0186(9) -0.0080(8) 0.0028(7) -0.0062(7)
O5A 0.0271(9) 0.0186(10) 0.0155(9) -0.0064(8) -0.0002(7) -0.0056(8)
O6A 0.0252(9) 0.0260(11) 0.0187(9) -0.0091(9) 0.0002(8) -0.0014(8)
O7A 0.0283(10) 0.0314(12) 0.0238(10) -0.0162(9) 0.0014(8) -0.0115(9)
O8A 0.0289(11) 0.0570(17) 0.0276(12) -0.0007(11) -0.0019(9) -0.0164(11)
N1A 0.0284(12) 0.0356(15) 0.0214(12) -0.0157(11) 0.0044(10) -0.0167(11)
N2A 0.0249(11) 0.0267(13) 0.0186(11) -0.0119(10) 0.0028(9) -0.0114(10)
C1A 0.0308(15) 0.0369(18) 0.0342(16) -0.0243(15) 0.0127(12) -0.0224(13)
C2A 0.051(2) 0.052(2) 0.0256(16) -0.0162(16) 0.0143(15) -0.0208(18)
C3A 0.0371(16) 0.0376(18) 0.0179(13) -0.0116(13) 0.0049(12) -0.0193(14)
C4A 0.0399(17) 0.0371(19) 0.0310(16) -0.0135(15) 0.0040(13) -0.0170(15)
C5A 0.0437(18) 0.051(2) 0.0238(15) -0.0127(16) -0.0056(14) -0.0193(16)
C6A 0.0332(14) 0.0324(17) 0.0206(13) -0.0168(13) 0.0082(11) -0.0194(12)
C7A 0.0369(17) 0.068(3) 0.0366(18) -0.0346(19) 0.0090(14) -0.0272(17)
C8A 0.066(2) 0.0319(19) 0.0300(17) -0.0141(15) 0.0080(16) -0.0261(17)
C9A 0.0290(14) 0.0278(16) 0.0230(13) -0.0153(12) 0.0039(11) -0.0131(12)
C10A 0.0220(12) 0.0223(14) 0.0206(13) -0.0119(12) 0.0018(10) -0.0034(10)
C11A 0.0245(13) 0.0379(18) 0.0330(16) -0.0249(15) 0.0113(12) -0.0170(12)
C12A 0.0235(13) 0.0231(15) 0.0250(14) -0.0113(12) -0.0020(11) -0.0045(11)
C13A 0.0268(13) 0.0165(13) 0.0196(13) -0.0051(11) -0.0025(10) -0.0061(11)
C14A 0.0229(13) 0.0242(15) 0.0184(12) -0.0086(11) 0.0015(10) -0.0066(11)
C15A 0.0286(14) 0.0251(15) 0.0161(12) -0.0105(11) 0.0003(10) -0.0049(11)
C16A 0.0332(15) 0.0197(14) 0.0221(14) -0.0102(12) 0.0017(11) -0.0024(12)
C17A 0.0290(14) 0.0223(15) 0.0241(14) -0.0088(12) 0.0027(11) -0.0012(11)
C18A 0.0339(15) 0.0273(16) 0.0197(14) -0.0058(12) -0.0028(12) -0.0037(12)
C19A 0.0360(16) 0.0317(17) 0.0200(13) -0.0114(13) 0.0041(12) -0.0099(13)
C20A 0.0401(17) 0.052(2) 0.0311(17) -0.0249(17) 0.0009(14) -0.0207(16)
C21A 0.0369(17) 0.046(2) 0.0314(17) -0.0081(16) -0.0081(14) -0.0167(15)
O9A 0.0265(17) 0.050(2) 0.037(2) 0.0010(18) 0.0039(18) -0.0157(16)
C22A 0.028(2) 0.043(3) 0.032(2) -0.011(2) -0.0050(19) -0.014(2)
C23A 0.0259(19) 0.045(2) 0.038(2) -0.0086(19) -0.0015(17) -0.0081(17)
O9' 0.027(3) 0.029(3) 0.036(3) -0.007(2) 0.003(3) -0.010(2)
C22' 0.029(3) 0.035(3) 0.037(4) -0.016(3) 0.004(3) -0.010(3)
C23' 0.029(3) 0.039(3) 0.038(3) -0.011(3) -0.001(3) -0.013(2)
C25A 0.0363(18) 0.039(2) 0.069(3) -0.028(2) 0.0243(18) -0.0200(15)
P1B 0.0278(4) 0.0280(4) 0.0191(3) -0.0092(3) 0.0000(3) -0.0117(3)
F1B 0.0328(9) 0.0404(11) 0.0377(10) -0.0193(9) 0.0051(8) -0.0209(8)
F2B 0.0626(14) 0.0485(14) 0.0558(15) 0.0173(12) -0.0264(12) -0.0275(12)
F3B 0.0564(13) 0.0546(14) 0.0465(12) -0.0233(11) -0.0028(10) -0.0329(11)
F4B 0.0502(12) 0.0532(14) 0.0378(12) 0.0115(10) -0.0160(10) -0.0205(10)
F5B 0.0405(11) 0.0952(19) 0.0637(15) -0.0612(15) 0.0244(10) -0.0360(12)
F6B 0.0501(13) 0.099(2) 0.0856(19) -0.0753(18) 0.0220(12) -0.0263(13)
P1C 0.0226(3) 0.0308(4) 0.0216(4) -0.0102(3) -0.0001(3) -0.0028(3)
F1C 0.0317(10) 0.0696(16) 0.0360(11) -0.0208(11) 0.0050(8) -0.0230(10)
F2C 0.0399(11) 0.0540(14) 0.0293(10) -0.0018(10) -0.0091(8) -0.0001(10)
F3C 0.0411(11) 0.0378(12) 0.0468(12) -0.0096(10) -0.0040(9) -0.0179(9)
F4C 0.0356(9) 0.0284(10) 0.0251(9) -0.0092(8) -0.0040(7) -0.0041(7)
F5C 0.0511(12) 0.0430(13) 0.0463(13) -0.0256(11) -0.0036(10) 0.0115(10)
F6C 0.0396(10) 0.0533(13) 0.0339(10) -0.0283(10) 0.0070(8) -0.0103(9)

loop_
_atom_type_symbol
_atom_type_description
_atom_type_scat_dispersion_real
_atom_type_scat_dispersion_imag
_atom_type_scat_source
C C 0.0033 0.0016 'International Tables Vol C Tables 4.2.6.8 and 6.1.1.4'
H H 0.0000 0.0000 'International Tables Vol C Tables 4.2.6.8 and 6.1.1.4'
N N 0.0061 0.0033 'International Tables Vol C Tables 4.2.6.8 and 6.1.1.4'
O O 0.0106 0.0060 'International Tables Vol C Tables 4.2.6.8 and 6.1.1.4'
F F 0.0171 0.0103 'International Tables Vol C Tables 4.2.6.8 and 6.1.1.4'
Na Na 0.0362 0.0249 'International Tables Vol C Tables 4.2.6.8 and 6.1.1.4'
P P 0.1023 0.0942 'International Tables Vol C Tables 4.2.6.8 and 6.1.1.4'
Cu Cu 0.3201 1.2651 'International Tables Vol C Tables 4.2.6.8 and 6.1.1.4'

loop_
_geom_angle_atom_site_label_1
_geom_angle_atom_site_label_2
_geom_angle_atom_site_label_3
_geom_angle
_geom_angle_site_symmetry_1
_geom_angle_site_symmetry_3
_geom_angle_publ_flag
N2A Cu1A N1A 167.56(11) . . ?
N2A Cu1A O9' 114.6(2) . . ?
N1A Cu1A O9' 75.9(2) . . ?
F1B Na1A O4A 90.28(7) . . ?
F1B Na1A O7A 78.87(7) . . ?
O4A Na1A O7A 159.65(8) . . ?
F1B Na1A O6A 95.95(8) . . ?
O4A Na1A O6A 130.61(8) . . ?
O7A Na1A O6A 68.26(7) . . ?
F1B Na1A O5A 119.62(8) . . ?
O4A Na1A O5A 67.19(7) . . ?
O7A Na1A O5A 133.16(8) . . ?
O6A Na1A O5A 67.30(7) . . ?
F1B Na1A O8A 141.13(9) . . ?
O4A Na1A O8A 115.62(8) . . ?
O7A Na1A O8A 67.04(7) . . ?
O6A Na1A O8A 88.53(8) . . ?
O5A Na1A O8A 97.75(8) . . ?
F1B Na1A O3A 82.07(7) . . ?
O4A Na1A O3A 65.64(7) . . ?
O7A Na1A O3A 95.58(7) . . ?
O6A Na1A O3A 163.74(8) . . ?
O5A Na1A O3A 127.62(8) . . ?
O8A Na1A O3A 83.19(8) . . ?
C1A O1A C2A 106.4(2) . . ?
C10A O2A C9A 105.9(2) . . ?
C11A O3A C12A 113.4(2) . . ?
C11A O3A Na1A 109.38(18) . . ?
C12A O3A Na1A 104.45(16) . . ?
C13A O4A C14A 112.3(2) . . ?
C13A O4A Na1A 119.04(15) . . ?
C14A O4A Na1A 114.38(15) . . ?
C16A O5A C15A 111.6(2) . . ?
C16A O5A Na1A 113.86(16) . . ?
C15A O5A Na1A 113.66(15) . . ?
C18A O6A C17A 113.1(2) . . ?
C18A O6A Na1A 117.33(18) . . ?
C17A O6A Na1A 113.69(17) . . ?
C19A O7A C20A 117.4(2) . . ?
C19A O7A Na1A 111.98(16) . . ?
C20A O7A Na1A 114.13(18) . . ?
C21A O8A C22A 105.3(3) . . ?
C21A O8A C22' 119.1(6) . . ?
C21A O8A Na1A 117.17(19) . . ?
C22A O8A Na1A 134.6(3) . . ?
C22' O8A Na1A 113.4(5) . . ?
C1A N1A C3A 108.1(2) . . ?
C1A N1A Cu1A 124.4(2) . . ?
C3A N1A Cu1A 127.25(19) . . ?
C10A N2A C6A 107.6(2) . . ?
C10A N2A Cu1A 127.1(2) . . ?
C6A N2A Cu1A 124.32(18) . . ?
N1A C1A O1A 118.2(3) . . ?
N1A C1A C25A 126.2(3) . . ?
O1A C1A C25A 115.6(3) . . ?
O1A C2A C3A 104.9(3) . . ?
O1A C2A H2AA 110.8 . . ?
C3A C2A H2AA 110.8 . . ?
O1A C2A H2AB 110.8 . . ?
C3A C2A H2AB 110.8 . . ?
H2AA C2A H2AB 108.9 . . ?
N1A C3A C4A 109.5(2) . . ?
N1A C3A C5A 109.2(3) . . ?
C4A C3A C5A 111.6(3) . . ?
N1A C3A C2A 102.0(3) . . ?
C4A C3A C2A 111.6(3) . . ?
C5A C3A C2A 112.5(3) . . ?
C3A C4A H4AA 109.5 . . ?
C3A C4A H4AB 109.5 . . ?
H4AA C4A H4AB 109.5 . . ?
C3A C4A H4AC 109.5 . . ?
H4AA C4A H4AC 109.5 . . ?
H4AB C4A H4AC 109.5 . . ?
C3A C5A H5AA 109.5 . . ?
C3A C5A H5AB 109.5 . . ?
H5AA C5A H5AB 109.5 . . ?
C3A C5A H5AC 109.5 . . ?
H5AA C5A H5AC 109.5 . . ?
H5AB C5A H5AC 109.5 . . ?
N2A C6A C7A 110.6(2) . . ?
N2A C6A C8A 107.6(2) . . ?
C7A C6A C8A 113.1(3) . . ?
N2A C6A C9A 101.5(2) . . ?
C7A C6A C9A 111.8(3) . . ?
C8A C6A C9A 111.5(3) . . ?
C6A C7A H7AA 109.5 . . ?
C6A C7A H7AB 109.5 . . ?
H7AA C7A H7AB 109.5 . . ?
C6A C7A H7AC 109.5 . . ?
H7AA C7A H7AC 109.5 . . ?
H7AB C7A H7AC 109.5 . . ?
C6A C8A H8AA 109.5 . . ?
C6A C8A H8AB 109.5 . . ?
H8AA C8A H8AB 109.5 . . ?
C6A C8A H8AC 109.5 . . ?
H8AA C8A H8AC 109.5 . . ?
H8AB C8A H8AC 109.5 . . ?
O2A C9A C6A 104.0(2) . . ?
O2A C9A H9AA 110.9 . . ?
C6A C9A H9AA 110.9 . . ?
O2A C9A H9AB 110.9 . . ?
C6A C9A H9AB 110.9 . . ?
H9AA C9A H9AB 109.0 . . ?
N2A C10A O2A 117.6(3) . . ?
N2A C10A C11A 127.9(3) . . ?
O2A C10A C11A 114.4(2) . . ?
O3A C11A C10A 110.1(2) . . ?
O3A C11A H11A 109.6 . . ?
C10A C11A H11A 109.6 . . ?
O3A C11A H11B 109.6 . . ?
C10A C11A H11B 109.6 . . ?
H11A C11A H11B 108.2 . . ?
O3A C12A C13A 107.4(2) . . ?
O3A C12A H12A 110.2 . . ?
C13A C12A H12A 110.2 . . ?
O3A C12A H12B 110.2 . . ?
C13A C12A H12B 110.2 . . ?
H12A C12A H12B 108.5 . . ?
O4A C13A C12A 107.5(2) . . ?
O4A C13A H13A 110.2 . . ?
C12A C13A H13A 110.2 . . ?
O4A C13A H13B 110.2 . . ?
C12A C13A H13B 110.2 . . ?
H13A C13A H13B 108.5 . . ?
O4A C14A C15A 107.6(2) . . ?
O4A C14A H14A 110.2 . . ?
C15A C14A H14A 110.2 . . ?
O4A C14A H14B 110.2 . . ?
C15A C14A H14B 110.2 . . ?
H14A C14A H14B 108.5 . . ?
O5A C15A C14A 107.6(2) . . ?
O5A C15A H15A 110.2 . . ?
C14A C15A H15A 110.2 . . ?
O5A C15A H15B 110.2 . . ?
C14A C15A H15B 110.2 . . ?
H15A C15A H15B 108.5 . . ?
O5A C16A C17A 108.3(2) . . ?
O5A C16A H16A 110.0 . . ?
C17A C16A H16A 110.0 . . ?
O5A C16A H16B 110.0 . . ?
C17A C16A H16B 110.0 . . ?
H16A C16A H16B 108.4 . . ?
O6A C17A C16A 107.2(2) . . ?
O6A C17A H17A 110.3 . . ?
C16A C17A H17A 110.3 . . ?
O6A C17A H17B 110.3 . . ?
C16A C17A H17B 110.3 . . ?
H17A C17A H17B 108.5 . . ?
O6A C18A C19A 107.1(2) . . ?
O6A C18A H18A 110.3 . . ?
C19A C18A H18A 110.3 . . ?
O6A C18A H18B 110.3 . . ?
C19A C18A H18B 110.3 . . ?
H18A C18A H18B 108.5 . . ?
O7A C19A C18A 112.8(3) . . ?
O7A C19A H19A 109.0 . . ?
C18A C19A H19A 109.0 . . ?
O7A C19A H19B 109.0 . . ?
C18A C19A H19B 109.0 . . ?
H19A C19A H19B 107.8 . . ?
O7A C20A C21A 114.0(3) . . ?
O7A C20A H20A 108.7 . . ?
C21A C20A H20A 108.7 . . ?
O7A C20A H20B 108.7 . . ?
C21A C20A H20B 108.7 . . ?
H20A C20A H20B 107.6 . . ?
O8A C21A C20A 109.3(3) . . ?
O8A C21A H21A 109.8 . . ?
C20A C21A H21A 109.8 . . ?
O8A C21A H21B 109.8 . . ?
C20A C21A H21B 109.8 . . ?
H21A C21A H21B 108.3 . . ?
C25A O9A C23A 111.9(4) . . ?
O8A C22A C23A 108.0(4) . . ?
O8A C22A H22A 110.1 . . ?
C23A C22A H22A 110.1 . . ?
O8A C22A H22B 110.1 . . ?
C23A C22A H22B 110.1 . . ?
H22A C22A H22B 108.4 . . ?
O9A C23A C22A 110.4(5) . . ?
O9A C23A H23A 109.6 . . ?
C22A C23A H23A 109.6 . . ?
O9A C23A H23B 109.6 . . ?
C22A C23A H23B 109.6 . . ?
H23A C23A H23B 108.1 . . ?
C23' O9' C25A 116.8(8) . . ?
C23' O9' Cu1A 127.8(8) . . ?
C25A O9' Cu1A 108.0(5) . . ?
O8A C22' C23' 102.2(9) . . ?
O8A C22' H22C 111.3 . . ?
C23' C22' H22C 111.3 . . ?
O8A C22' H22D 111.3 . . ?
C23' C22' H22D 111.3 . . ?
H22C C22' H22D 109.2 . . ?
O9' C23' C22' 107.4(9) . . ?
O9' C23' H23C 110.2 . . ?
C22' C23' H23C 110.2 . . ?
O9' C23' H23D 110.2 . . ?
C22' C23' H23D 110.2 . . ?
H23C C23' H23D 108.5 . . ?
O9A C25A C1A 111.1(3) . . ?
C1A C25A O9' 105.3(4) . . ?
O9A C25A H25A 109.4 . . ?
C1A C25A H25A 109.4 . . ?
O9A C25A H25B 109.4 . . ?
C1A C25A H25B 109.4 . . ?
H25A C25A H25B 108.0 . . ?
F4B P1B F5B 91.49(14) . . ?
F4B P1B F2B 179.29(16) . . ?
F5B P1B F2B 89.20(15) . . ?
F4B P1B F6B 89.45(15) . . ?
F5B P1B F6B 178.54(13) . . ?
F2B P1B F6B 89.86(16) . . ?
F4B P1B F3B 89.58(12) . . ?
F5B P1B F3B 89.50(12) . . ?
F2B P1B F3B 90.62(13) . . ?
F6B P1B F3B 91.64(13) . . ?
F4B P1B F1B 90.47(12) . . ?
F5B P1B F1B 90.53(11) . . ?
F2B P1B F1B 89.33(12) . . ?
F6B P1B F1B 88.33(12) . . ?
F3B P1B F1B 179.94(17) . . ?
P1B F1B Na1A 137.85(11) . . ?
F1C P1C F6C 90.10(12) . . ?
F1C P1C F5C 90.11(13) . . ?
F6C P1C F5C 179.61(11) . . ?
F1C P1C F4C 90.06(11) . . ?
F6C P1C F4C 89.92(10) . . ?
F5C P1C F4C 89.75(10) . . ?
F1C P1C F3C 179.80(15) . . ?
F6C P1C F3C 89.79(12) . . ?
F5C P1C F3C 90.01(13) . . ?
F4C P1C F3C 89.78(11) . . ?
F1C P1C F2C 90.11(12) . . ?
F6C P1C F2C 89.88(12) . . ?
F5C P1C F2C 90.45(12) . . ?
F4C P1C F2C 179.74(12) . . ?
F3C P1C F2C 90.06(12) . . ?

loop_
_geom_bond_atom_site_label_1
_geom_bond_atom_site_label_2
_geom_bond_distance
_geom_bond_site_symmetry_2
_geom_bond_publ_flag
Cu1A N2A 1.882(2) . ?
Cu1A N1A 1.885(2) . ?
Cu1A O9' 2.405(10) . ?
Na1A F1B 2.378(2) . ?
Na1A O4A 2.453(2) . ?
Na1A O7A 2.455(2) . ?
Na1A O6A 2.457(2) . ?
Na1A O5A 2.473(2) . ?
Na1A O8A 2.538(3) . ?
Na1A O3A 2.653(2) . ?
O1A C1A 1.334(4) . ?
O1A C2A 1.450(5) . ?
O2A C10A 1.338(3) . ?
O2A C9A 1.462(3) . ?
O3A C11A 1.416(3) . ?
O3A C12A 1.434(3) . ?
O4A C13A 1.423(3) . ?
O4A C14A 1.429(3) . ?
O5A C16A 1.421(3) . ?
O5A C15A 1.429(3) . ?
O6A C18A 1.417(3) . ?
O6A C17A 1.426(3) . ?
O7A C19A 1.421(4) . ?
O7A C20A 1.430(4) . ?
O8A C21A 1.421(4) . ?
O8A C22A 1.434(7) . ?
O8A C22' 1.484(13) . ?
N1A C1A 1.274(4) . ?
N1A C3A 1.490(4) . ?
N2A C10A 1.268(4) . ?
N2A C6A 1.505(4) . ?
C1A C25A 1.471(5) . ?
C2A C3A 1.549(4) . ?
C2A H2AA 0.9900 . ?
C2A H2AB 0.9900 . ?
C3A C4A 1.519(5) . ?
C3A C5A 1.522(4) . ?
C4A H4AA 0.9800 . ?
C4A H4AB 0.9800 . ?
C4A H4AC 0.9800 . ?
C5A H5AA 0.9800 . ?
C5A H5AB 0.9800 . ?
C5A H5AC 0.9800 . ?
C6A C7A 1.514(4) . ?
C6A C8A 1.518(5) . ?
C6A C9A 1.530(4) . ?
C7A H7AA 0.9800 . ?
C7A H7AB 0.9800 . ?
C7A H7AC 0.9800 . ?
C8A H8AA 0.9800 . ?
C8A H8AB 0.9800 . ?
C8A H8AC 0.9800 . ?
C9A H9AA 0.9900 . ?
C9A H9AB 0.9900 . ?
C10A C11A 1.492(4) . ?
C11A H11A 0.9900 . ?
C11A H11B 0.9900 . ?
C12A C13A 1.497(4) . ?
C12A H12A 0.9900 . ?
C12A H12B 0.9900 . ?
C13A H13A 0.9900 . ?
C13A H13B 0.9900 . ?
C14A C15A 1.490(4) . ?
C14A H14A 0.9900 . ?
C14A H14B 0.9900 . ?
C15A H15A 0.9900 . ?
C15A H15B 0.9900 . ?
C16A C17A 1.495(4) . ?
C16A H16A 0.9900 . ?
C16A H16B 0.9900 . ?
C17A H17A 0.9900 . ?
C17A H17B 0.9900 . ?
C18A C19A 1.513(4) . ?
C18A H18A 0.9900 . ?
C18A H18B 0.9900 . ?
C19A H19A 0.9900 . ?
C19A H19B 0.9900 . ?
C20A C21A 1.487(5) . ?
C20A H20A 0.9900 . ?
C20A H20B 0.9900 . ?
C21A H21A 0.9900 . ?
C21A H21B 0.9900 . ?
O9A C25A 1.316(6) . ?
O9A C23A 1.455(7) . ?
C22A C23A 1.483(7) . ?
C22A H22A 0.9900 . ?
C22A H22B 0.9900 . ?
C23A H23A 0.9900 . ?
C23A H23B 0.9900 . ?
O9' C23' 1.446(11) . ?
O9' C25A 1.540(11) . ?
C22' C23' 1.485(13) . ?
C22' H22C 0.9900 . ?
C22' H22D 0.9900 . ?
C23' H23C 0.9900 . ?
C23' H23D 0.9900 . ?
C25A H25A 0.9900 . ?
C25A H25B 0.9900 . ?
P1B F4B 1.574(2) . ?
P1B F5B 1.576(2) . ?
P1B F2B 1.584(2) . ?
P1B F6B 1.590(2) . ?
P1B F3B 1.593(2) . ?
P1B F1B 1.6120(19) . ?
P1C F1C 1.591(2) . ?
P1C F6C 1.594(2) . ?
P1C F5C 1.598(2) . ?
P1C F4C 1.5985(18) . ?
P1C F3C 1.599(2) . ?
P1C F2C 1.600(2) . ?

loop_
_geom_torsion_atom_site_label_1
_geom_torsion_atom_site_label_2
_geom_torsion_atom_site_label_3
_geom_torsion_atom_site_label_4
_geom_torsion
_geom_torsion_site_symmetry_1
_geom_torsion_site_symmetry_2
_geom_torsion_site_symmetry_3
_geom_torsion_site_symmetry_4
_geom_torsion_publ_flag
N2A Cu1A N1A C1A 146.0(4) . . . . ?
O9' Cu1A N1A C1A -3.3(3) . . . . ?
N2A Cu1A N1A C3A -26.8(6) . . . . ?
O9' Cu1A N1A C3A -176.0(4) . . . . ?
N1A Cu1A N2A C10A 121.0(5) . . . . ?
O9' Cu1A N2A C10A -92.0(4) . . . . ?
N1A Cu1A N2A C6A -45.9(6) . . . . ?
O9' Cu1A N2A C6A 101.1(4) . . . . ?
C3A N1A C1A O1A 0.5(4) . . . . ?
Cu1A N1A C1A O1A -173.4(2) . . . . ?
C3A N1A C1A C25A 179.9(3) . . . . ?
Cu1A N1A C1A C25A 6.0(5) . . . . ?
C2A O1A C1A N1A 4.2(4) . . . . ?
C2A O1A C1A C25A -175.2(3) . . . . ?
C1A O1A C2A C3A -6.7(3) . . . . ?
C1A N1A C3A C4A -122.9(3) . . . . ?
Cu1A N1A C3A C4A 50.8(3) . . . . ?
C1A N1A C3A C5A 114.6(3) . . . . ?
Cu1A N1A C3A C5A -71.7(3) . . . . ?
C1A N1A C3A C2A -4.6(3) . . . . ?
Cu1A N1A C3A C2A 169.1(2) . . . . ?
O1A C2A C3A N1A 6.7(3) . . . . ?
O1A C2A C3A C4A 123.5(3) . . . . ?
O1A C2A C3A C5A -110.2(3) . . . . ?
C10A N2A C6A C7A 132.7(3) . . . . ?
Cu1A N2A C6A C7A -58.3(3) . . . . ?
C10A N2A C6A C8A -103.4(3) . . . . ?
Cu1A N2A C6A C8A 65.7(3) . . . . ?
C10A N2A C6A C9A 13.8(3) . . . . ?
Cu1A N2A C6A C9A -177.11(18) . . . . ?
C10A O2A C9A C6A 15.9(3) . . . . ?
N2A C6A C9A O2A -17.5(3) . . . . ?
C7A C6A C9A O2A -135.5(3) . . . . ?
C8A C6A C9A O2A 96.8(3) . . . . ?
C6A N2A C10A O2A -4.4(3) . . . . ?
Cu1A N2A C10A O2A -173.10(19) . . . . ?
C6A N2A C10A C11A 175.6(3) . . . . ?
Cu1A N2A C10A C11A 7.0(4) . . . . ?
C9A O2A C10A N2A -7.8(3) . . . . ?
C9A O2A C10A C11A 172.2(2) . . . . ?
C12A O3A C11A C10A -130.0(3) . . . . ?
Na1A O3A C11A C10A 113.9(2) . . . . ?
N2A C10A C11A O3A 10.8(4) . . . . ?
O2A C10A C11A O3A -169.1(2) . . . . ?
C11A O3A C12A C13A -178.8(2) . . . . ?
Na1A O3A C12A C13A -59.8(2) . . . . ?
C14A O4A C13A C12A -172.4(2) . . . . ?
Na1A O4A C13A C12A -34.8(3) . . . . ?
O3A C12A C13A O4A 65.0(3) . . . . ?
C13A O4A C14A C15A -173.9(2) . . . . ?
Na1A O4A C14A C15A 46.4(2) . . . . ?
C16A O5A C15A C14A 176.7(2) . . . . ?
Na1A O5A C15A C14A 46.3(3) . . . . ?
O4A C14A C15A O5A -60.6(3) . . . . ?
C15A O5A C16A C17A -174.5(2) . . . . ?
Na1A O5A C16A C17A -44.2(3) . . . . ?
C18A O6A C17A C16A 174.6(3) . . . . ?
Na1A O6A C17A C16A -48.3(3) . . . . ?
O5A C16A C17A O6A 60.7(3) . . . . ?
C17A O6A C18A C19A 170.8(3) . . . . ?
Na1A O6A C18A C19A 35.4(3) . . . . ?
C20A O7A C19A C18A -89.3(3) . . . . ?
Na1A O7A C19A C18A 45.6(3) . . . . ?
O6A C18A C19A O7A -53.6(3) . . . . ?
C19A O7A C20A C21A 89.7(3) . . . . ?
Na1A O7A C20A C21A -44.3(3) . . . . ?
C22A O8A C21A C20A 167.6(4) . . . . ?
C22' O8A C21A C20A -171.7(6) . . . . ?
Na1A O8A C21A C20A -28.8(4) . . . . ?
O7A C20A C21A O8A 48.0(4) . . . . ?
C21A O8A C22A C23A 174.4(4) . . . . ?
Na1A O8A C22A C23A 15.1(7) . . . . ?
C25A O9A C23A C22A 130.8(6) . . . . ?
O8A C22A C23A O9A 75.1(6) . . . . ?
C21A O8A C22' C23' -93.6(8) . . . . ?
Na1A O8A C22' C23' 122.2(7) . . . . ?
C25A O9' C23' C22' -104.0(10) . . . . ?
Cu1A O9' C23' C22' 110.0(10) . . . . ?
O8A C22' C23' O9' -76.4(10) . . . . ?
C23A O9A C25A C1A 178.0(4) . . . . ?
N1A C1A C25A O9A 19.8(6) . . . . ?
O1A C1A C25A O9A -160.9(4) . . . . ?
N1A C1A C25A O9' -4.4(6) . . . . ?
O1A C1A C25A O9' 174.9(5) . . . . ?
C23' O9' C25A C1A -150.9(8) . . . . ?
Cu1A O9' C25A C1A 1.4(6) . . . . ?
F4B P1B F1B Na1A -108.37(18) . . . . ?
F5B P1B F1B Na1A 160.14(18) . . . . ?
F2B P1B F1B Na1A 70.95(19) . . . . ?
F6B P1B F1B Na1A -18.94(19) . . . . ?
